data_4128554
loop_
_publ_author_name
'Zhou, Yujuan'
'Jie, Kecheng'
'Zhao, Run'
'Huang, Feihe'

_publ_section_title
;
 <i>Cis</i>-<i>Trans</i> Selectivity of Haloalkene Isomers in Nonporous
 Adaptive Pillararene Crystals.
;
_journal_issue 30
_journal_name_full 'Journal of the American Chemical Society'
_journal_page_first 11847
_journal_page_last 11851
_journal_paper_doi 10.1021/jacs.9b06188
_journal_volume 141
_journal_year 2019
_chemical_formula_moiety 'C4 H6 Cl2, C55 H70 O10'
_chemical_formula_sum 'C59 H76 Cl2 O10'
_chemical_formula_weight 1016.09
_space_group_crystal_system orthorhombic
_space_group_IT_number 60
_space_group_name_Hall '-P 2n 2ab'
_space_group_name_H-M_alt 'P b c n'
_atom_sites_solution_hydrogens geom
_atom_sites_solution_primary dual
_audit_creation_date 2019-04-23
_audit_creation_method
;
Olex2 1.2
(compiled 2018.05.29 svn.r3508 for OlexSys, GUI svn.r5506)
;
_cell_angle_alpha 90
_cell_angle_beta 90
_cell_angle_gamma 90
_cell_formula_units_Z 8
_cell_length_a 43.026(2)
_cell_length_b 15.8064(8)
_cell_length_c 16.2928(8)
_cell_measurement_reflns_used 9515
_cell_measurement_temperature 170(2)
_cell_measurement_theta_max 52.752
_cell_measurement_theta_min 7.559
_cell_volume 11080.5(9)
_computing_cell_refinement 'SAINT v8.37A (Bruker, 2015)'
_computing_data_reduction 'SAINT v8.37A (Bruker, 2015)'
_computing_molecular_graphics 'Olex2 (Dolomanov et al., 2009)'
_computing_publication_material 'Olex2 (Dolomanov et al., 2009)'
_computing_structure_refinement 'ShelXL (Sheldrick, 2015)'
_computing_structure_solution 'ShelXT (Sheldrick, 2015)'
_diffrn_ambient_temperature 170.0
_diffrn_measured_fraction_theta_full 0.998
_diffrn_measured_fraction_theta_max 0.997
_diffrn_measurement_device_type 'Bruker D8 Venture'
_diffrn_measurement_method '\f and \w scans'
_diffrn_radiation_type GaK\a
_diffrn_radiation_wavelength 1.34139
_diffrn_reflns_av_R_equivalents 0.0538
_diffrn_reflns_av_unetI/netI 0.0374
_diffrn_reflns_Laue_measured_fraction_full 0.998
_diffrn_reflns_Laue_measured_fraction_max 0.997
_diffrn_reflns_limit_h_max 52
_diffrn_reflns_limit_h_min -35
_diffrn_reflns_limit_k_max 19
_diffrn_reflns_limit_k_min -16
_diffrn_reflns_limit_l_max 19
_diffrn_reflns_limit_l_min -19
_diffrn_reflns_number 66299
_diffrn_reflns_point_group_measured_fraction_full 0.998
_diffrn_reflns_point_group_measured_fraction_max 0.997
_diffrn_reflns_theta_full 53.594
_diffrn_reflns_theta_max 54.884
_diffrn_reflns_theta_min 3.505
_diffrn_standards_number 0
_exptl_absorpt_coefficient_mu 0.980
_exptl_absorpt_correction_T_max 0.7508
_exptl_absorpt_correction_T_min 0.6498
_exptl_absorpt_correction_type multi-scan
_exptl_absorpt_process_details
'SADABS-2016/2 (Bruker,2016/2) was used for absorption correction. wR2(int) was 0.1377 before and 0.0657 after correction. The Ratio of minimum to maximum transmission is 0.6918. The \l/2 correction factor is Not present.'
_exptl_crystal_colour colourless
_exptl_crystal_density_diffrn 1.218
_exptl_crystal_description block
_exptl_crystal_F_000 4352
_exptl_crystal_size_max 0.08
_exptl_crystal_size_mid 0.06
_exptl_crystal_size_min 0.05
_refine_diff_density_max 0.892
_refine_diff_density_min -0.536
_refine_diff_density_rms 0.054
_refine_ls_extinction_method none
_refine_ls_goodness_of_fit_ref 1.036
_refine_ls_hydrogen_treatment constr
_refine_ls_matrix_type full
_refine_ls_number_parameters 650
_refine_ls_number_reflns 10510
_refine_ls_number_restraints 2
_refine_ls_restrained_S_all 1.054
_refine_ls_R_factor_all 0.1004
_refine_ls_R_factor_gt 0.0680
_refine_ls_shift/su_max 0.013
_refine_ls_shift/su_mean 0.000
_refine_ls_structure_factor_coef Fsqd
_refine_ls_weighting_details 'w=1/[\s^2^(Fo^2^)+(0.0757P)^2^+12.7398P] where P=(Fo^2^+2Fc^2^)/3'
_refine_ls_weighting_scheme calc
_refine_ls_wR_factor_gt 0.1667
_refine_ls_wR_factor_ref 0.1902
_reflns_Friedel_coverage 0.000
_reflns_number_gt 7265
_reflns_number_total 10510
_reflns_threshold_expression 'I > 2\s(I)'
_cod_data_source_file ja9b06188_si_003.cif
_cod_data_source_block 190423zyj_2
_cod_original_cell_volume 11080.6(9)
_cod_database_code 4128554
_shelx_shelxl_version_number 2016/6
_shelx_space_group_comment
;
The symmetry employed for this shelxl refinement is uniquely defined
by the following loop, which should always be used as a source of
symmetry information in preference to the above space-group names.
They are only intended as comments.
;
_olex2_refinement_description
;
1. Fixed Uiso
 At 1.2 times of:
  All C(H) groups, All C(H,H) groups
 At 1.5 times of:
  All C(H,H,H) groups
2. Restrained distances
 C3-C2
 1.3 with sigma of 0.01
 C33-C32
 1.53 with sigma of 0.02
3.a Secondary CH2 refined with riding coordinates:
 C1(H1A,H1B), C4(H4A,H4B), C9(H9A,H9B), C13(H13A,H13B), C16(H16A,H16B),
 C21(H21A,H21B), C24(H24A,H24B), C27(H27A,H27B), C32(H32A,H32B), C35(H35A,H35B),
  C38(H38A,H38B), C43(H43A,H43B), C46(H46A,H46B), C49(H49A,H49B), C54(H54A,
 H54B), C57(H57A,H57B), C58(H58A,H58B)
3.b Aromatic/amide H refined with riding coordinates:
 C2(H2), C3(H3), C7(H7), C12(H12), C18(H18), C23(H23), C29(H29), C34(H34),
 C40(H40), C45(H45), C51(H51), C56(H56)
3.c Idealised Me refined as rotating group:
 C10(H10A,H10B,H10C), C17(H17A,H17B,H17C), C22(H22A,H22B,H22C), C28(H28A,H28B,
 H28C), C33(H33A,H33B,H33C), C39(H39A,H39B,H39C), C44(H44A,H44B,H44C), C50(H50A,
 H50B,H50C), C55(H55A,H55B,H55C), C59(H59A,H59B,H59C)
;
_olex2_submission_special_instructions 'No special instructions were received'

loop_
_space_group_symop_operation_xyz
'x, y, z'
'-x+1/2, -y+1/2, z+1/2'
'-x, y, -z+1/2'
'x+1/2, -y+1/2, -z'
'-x, -y, -z'
'x-1/2, y-1/2, -z-1/2'
'x, -y, z-1/2'
'-x-1/2, y-1/2, z'

loop_
_atom_site_label
_atom_site_type_symbol
_atom_site_fract_x
_atom_site_fract_y
_atom_site_fract_z
_atom_site_U_iso_or_equiv
_atom_site_adp_type
_atom_site_occupancy
_atom_site_site_symmetry_order
_atom_site_calc_flag
_atom_site_refinement_flags_posn
Cl1 Cl 0.13166(3) 0.86723(7) 0.32145(7) 0.0828(3) Uani 1 1 d .
Cl2 Cl 0.12335(3) 0.58983(8) 0.61172(7) 0.0888(4) Uani 1 1 d .
C1 C 0.11042(13) 0.8065(4) 0.3937(4) 0.117(2) Uani 1 1 d .
H1A H 0.099157 0.846030 0.430303 0.140 Uiso 1 1 calc R
H1B H 0.094617 0.773321 0.363522 0.140 Uiso 1 1 calc R
C2 C 0.12703(12) 0.7521(4) 0.4416(4) 0.118(2) Uani 1 1 d D
H2 H 0.147819 0.753527 0.422048 0.142 Uiso 1 1 calc R
C3 C 0.12665(14) 0.7061(5) 0.4945(5) 0.146(3) Uani 1 1 d D
H3 H 0.106498 0.708649 0.518204 0.175 Uiso 1 1 calc R
C4 C 0.14405(15) 0.6461(6) 0.5400(5) 0.191(4) Uani 1 1 d .
H4A H 0.161165 0.676080 0.568332 0.229 Uiso 1 1 calc R
H4B H 0.153579 0.605622 0.501042 0.229 Uiso 1 1 calc R
O1 O 0.07119(4) 0.69892(13) 0.20027(11) 0.0400(5) Uani 1 1 d .
O2 O 0.13849(5) 0.45618(13) 0.36808(13) 0.0467(5) Uani 1 1 d .
O3 O 0.18970(5) 0.71405(12) 0.20896(12) 0.0410(5) Uani 1 1 d .
O4 O 0.22757(5) 0.60518(13) 0.51640(12) 0.0479(5) Uani 1 1 d .
O5 O 0.21745(5) 0.92683(13) 0.42175(12) 0.0451(5) Uani 1 1 d .
O6 O 0.17226(7) 0.80788(16) 0.71822(14) 0.0729(8) Uani 1 1 d .
O7 O 0.11629(5) 1.04735(13) 0.53795(12) 0.0479(5) Uani 1 1 d .
O8 O 0.05373(5) 0.78415(14) 0.69077(12) 0.0491(5) Uani 1 1 d .
O9 O 0.02407(5) 0.90094(13) 0.39111(13) 0.0499(5) Uani 1 1 d .
O10 O 0.03626(5) 0.56375(13) 0.47680(12) 0.0440(5) Uani 1 1 d .
C5 C 0.08880(6) 0.63762(17) 0.23895(16) 0.0332(6) Uani 1 1 d .
C6 C 0.07252(6) 0.58695(17) 0.29488(16) 0.0329(6) Uani 1 1 d .
C7 C 0.08916(6) 0.52593(18) 0.33768(17) 0.0369(6) Uani 1 1 d .
H7 H 0.078630 0.491042 0.376162 0.044 Uiso 1 1 calc R
C8 C 0.12079(6) 0.51476(17) 0.32551(16) 0.0349(6) Uani 1 1 d .
C9 C 0.12450(8) 0.4142(2) 0.4360(2) 0.0543(8) Uani 1 1 d .
H9A H 0.108555 0.373735 0.416558 0.065 Uiso 1 1 calc R
H9B H 0.114380 0.455819 0.472690 0.065 Uiso 1 1 calc R
C10 C 0.14981(8) 0.3682(2) 0.4810(2) 0.0632(10) Uani 1 1 d .
H10A H 0.159956 0.328133 0.443711 0.095 Uiso 1 1 calc GR
H10B H 0.140851 0.337369 0.527509 0.095 Uiso 1 1 calc GR
H10C H 0.165156 0.409033 0.501152 0.095 Uiso 1 1 calc GR
C11 C 0.13684(6) 0.56391(17) 0.26843(16) 0.0330(6) Uani 1 1 d .
C12 C 0.12029(6) 0.62517(17) 0.22536(16) 0.0337(6) Uani 1 1 d .
H12 H 0.130755 0.659087 0.185948 0.040 Uiso 1 1 calc R
C13 C 0.17139(6) 0.55197(18) 0.25408(17) 0.0358(6) Uani 1 1 d .
H13A H 0.176257 0.565603 0.196183 0.043 Uiso 1 1 calc R
H13B H 0.176828 0.491888 0.263491 0.043 Uiso 1 1 calc R
C14 C 0.19104(6) 0.60720(17) 0.30984(16) 0.0340(6) Uani 1 1 d .
C15 C 0.19930(6) 0.68894(18) 0.28610(16) 0.0346(6) Uani 1 1 d .
C16 C 0.19925(7) 0.79568(18) 0.18164(18) 0.0410(7) Uani 1 1 d .
H16A H 0.222195 0.798536 0.178246 0.049 Uiso 1 1 calc R
H16B H 0.192005 0.839683 0.220428 0.049 Uiso 1 1 calc R
C17 C 0.18512(8) 0.8097(2) 0.09833(18) 0.0462(7) Uani 1 1 d .
H17A H 0.191581 0.764069 0.061297 0.069 Uiso 1 1 calc GR
H17B H 0.192170 0.864100 0.076386 0.069 Uiso 1 1 calc GR
H17C H 0.162417 0.809895 0.103004 0.069 Uiso 1 1 calc GR
C18 C 0.21608(6) 0.74033(18) 0.33960(17) 0.0381(6) Uani 1 1 d .
H18 H 0.221532 0.795907 0.322694 0.046 Uiso 1 1 calc R
C19 C 0.22504(6) 0.71273(18) 0.41677(17) 0.0374(6) Uani 1 1 d .
C20 C 0.21730(6) 0.63008(18) 0.43951(17) 0.0372(6) Uani 1 1 d .
C21 C 0.22159(7) 0.5205(2) 0.54237(18) 0.0455(7) Uani 1 1 d .
H21A H 0.229812 0.479894 0.501568 0.055 Uiso 1 1 calc R
H21B H 0.198936 0.511208 0.547968 0.055 Uiso 1 1 calc R
C22 C 0.23734(7) 0.5081(2) 0.62339(18) 0.0504(8) Uani 1 1 d .
H22A H 0.259703 0.517958 0.617234 0.076 Uiso 1 1 calc GR
H22B H 0.233821 0.450062 0.642482 0.076 Uiso 1 1 calc GR
H22C H 0.228804 0.548019 0.663484 0.076 Uiso 1 1 calc GR
C23 C 0.20061(6) 0.57878(18) 0.38643(16) 0.0359(6) Uani 1 1 d .
H23 H 0.195580 0.522767 0.402869 0.043 Uiso 1 1 calc R
C24 C 0.24112(7) 0.7724(2) 0.47569(18) 0.0433(7) Uani 1 1 d .
H24A H 0.254515 0.811794 0.444340 0.052 Uiso 1 1 calc R
H24B H 0.254585 0.739474 0.513178 0.052 Uiso 1 1 calc R
C25 C 0.21791(7) 0.82287(19) 0.52572(18) 0.0403(7) Uani 1 1 d .
C26 C 0.20579(7) 0.89952(18) 0.49611(17) 0.0379(6) Uani 1 1 d .
C27 C 0.20580(7) 1.0051(2) 0.38930(18) 0.0447(7) Uani 1 1 d .
H27A H 0.210856 1.052371 0.426836 0.054 Uiso 1 1 calc R
H27B H 0.182946 1.002217 0.382890 0.054 Uiso 1 1 calc R
C28 C 0.22102(8) 1.0184(2) 0.30755(19) 0.0520(8) Uani 1 1 d .
H28A H 0.215853 0.971237 0.271017 0.078 Uiso 1 1 calc GR
H28B H 0.243607 1.021343 0.314753 0.078 Uiso 1 1 calc GR
H28C H 0.213545 1.071473 0.283443 0.078 Uiso 1 1 calc GR
C29 C 0.18381(6) 0.94331(18) 0.54157(16) 0.0364(6) Uani 1 1 d .
H29 H 0.176049 0.995510 0.521203 0.044 Uiso 1 1 calc R
C30 C 0.17283(7) 0.91280(18) 0.61621(16) 0.0388(7) Uani 1 1 d .
C31 C 0.18447(8) 0.8361(2) 0.64512(18) 0.0474(8) Uani 1 1 d .
C32 C 0.17745(15) 0.7204(3) 0.7459(3) 0.1069(18) Uani 1 1 d D
H32A H 0.158878 0.699381 0.775410 0.128 Uiso 1 1 calc R
H32B H 0.181217 0.683193 0.698054 0.128 Uiso 1 1 calc R
C33 C 0.20226(14) 0.7195(5) 0.7961(4) 0.134(2) Uani 1 1 d D
H33A H 0.219391 0.750704 0.770501 0.201 Uiso 1 1 calc GR
H33B H 0.208686 0.660845 0.805839 0.201 Uiso 1 1 calc GR
H33C H 0.196792 0.746161 0.848389 0.201 Uiso 1 1 calc GR
C34 C 0.20700(8) 0.7932(2) 0.60039(18) 0.0482(8) Uani 1 1 d .
H34 H 0.215180 0.741820 0.621669 0.058 Uiso 1 1 calc R
C35 C 0.14824(7) 0.96169(19) 0.66339(17) 0.0408(7) Uani 1 1 d .
H35A H 0.150758 0.950475 0.722797 0.049 Uiso 1 1 calc R
H35B H 0.151382 1.023024 0.654305 0.049 Uiso 1 1 calc R
C36 C 0.11570(7) 0.93814(18) 0.63784(16) 0.0379(6) Uani 1 1 d .
C37 C 0.10056(7) 0.97997(18) 0.57389(17) 0.0396(7) Uani 1 1 d .
C38 C 0.10940(9) 1.0655(2) 0.45447(18) 0.0537(9) Uani 1 1 d .
H38A H 0.087203 1.080895 0.448635 0.064 Uiso 1 1 calc R
H38B H 0.113519 1.015172 0.420007 0.064 Uiso 1 1 calc R
C39 C 0.12952(8) 1.1377(2) 0.4276(2) 0.0536(8) Uani 1 1 d .
H39A H 0.126617 1.147499 0.368696 0.080 Uiso 1 1 calc GR
H39B H 0.151355 1.123964 0.438399 0.080 Uiso 1 1 calc GR
H39C H 0.123767 1.188771 0.458072 0.080 Uiso 1 1 calc GR
C40 C 0.07070(7) 0.95598(18) 0.55082(17) 0.0400(7) Uani 1 1 d .
H40 H 0.060618 0.985682 0.507675 0.048 Uiso 1 1 calc R
C41 C 0.05530(7) 0.89008(18) 0.58901(17) 0.0383(6) Uani 1 1 d .
C42 C 0.07036(7) 0.84832(18) 0.65329(17) 0.0390(7) Uani 1 1 d .
C43 C 0.06686(8) 0.7454(2) 0.7621(2) 0.0550(9) Uani 1 1 d .
H43A H 0.071984 0.788859 0.803721 0.066 Uiso 1 1 calc R
H43B H 0.086102 0.714516 0.747615 0.066 Uiso 1 1 calc R
C44 C 0.04271(9) 0.6851(3) 0.7950(3) 0.0727(11) Uani 1 1 d .
H44A H 0.037994 0.642213 0.753358 0.109 Uiso 1 1 calc GR
H44B H 0.023751 0.716419 0.808588 0.109 Uiso 1 1 calc GR
H44C H 0.050720 0.657320 0.844483 0.109 Uiso 1 1 calc GR
C45 C 0.09996(7) 0.87252(19) 0.67662(17) 0.0409(7) Uani 1 1 d .
H45 H 0.109836 0.843440 0.720481 0.049 Uiso 1 1 calc R
C46 C 0.02326(7) 0.86336(19) 0.55998(18) 0.0429(7) Uani 1 1 d .
H46A H 0.012149 0.913168 0.537706 0.051 Uiso 1 1 calc R
H46B H 0.011193 0.841479 0.607152 0.051 Uiso 1 1 calc R
C47 C 0.02535(6) 0.79540(18) 0.49415(17) 0.0372(6) Uani 1 1 d .
C48 C 0.02649(6) 0.81594(18) 0.41095(18) 0.0383(7) Uani 1 1 d .
C49 C 0.03735(10) 0.9271(2) 0.3157(2) 0.0688(11) Uani 1 1 d .
H49A H 0.025471 0.902923 0.269218 0.083 Uiso 1 1 calc R
H49B H 0.059089 0.906942 0.311821 0.083 Uiso 1 1 calc R
C50 C 0.03649(10) 1.0215(2) 0.3120(2) 0.0721(11) Uani 1 1 d .
H50A H 0.046607 1.040809 0.261521 0.108 Uiso 1 1 calc GR
H50B H 0.047453 1.044872 0.359639 0.108 Uiso 1 1 calc GR
H50C H 0.014837 1.040739 0.312598 0.108 Uiso 1 1 calc GR
C51 C 0.02945(6) 0.75263(18) 0.35258(17) 0.0362(6) Uani 1 1 d .
H51 H 0.029157 0.767313 0.296047 0.043 Uiso 1 1 calc R
C52 C 0.03284(6) 0.66825(18) 0.37469(16) 0.0344(6) Uani 1 1 d .
C53 C 0.03222(6) 0.64823(18) 0.45832(17) 0.0359(6) Uani 1 1 d .
C54 C 0.03591(8) 0.5395(2) 0.56151(18) 0.0488(8) Uani 1 1 d .
H54A H 0.015138 0.549881 0.585615 0.059 Uiso 1 1 calc R
H54B H 0.051453 0.572626 0.592768 0.059 Uiso 1 1 calc R
C55 C 0.04366(8) 0.4468(2) 0.5648(2) 0.0539(8) Uani 1 1 d .
H55A H 0.028609 0.415071 0.531763 0.081 Uiso 1 1 calc GR
H55B H 0.042802 0.427215 0.621786 0.081 Uiso 1 1 calc GR
H55C H 0.064611 0.437771 0.542881 0.081 Uiso 1 1 calc GR
C56 C 0.02800(6) 0.71081(18) 0.51656(17) 0.0382(7) Uani 1 1 d .
H56 H 0.026892 0.695747 0.572928 0.046 Uiso 1 1 calc R
C57 C 0.03828(6) 0.60071(19) 0.31051(17) 0.0364(6) Uani 1 1 d .
H57A H 0.028785 0.546966 0.329087 0.044 Uiso 1 1 calc R
H57B H 0.028009 0.617603 0.258662 0.044 Uiso 1 1 calc R
C58 C 0.08449(7) 0.7451(2) 0.13423(19) 0.0472(8) Uani 1 1 d .
H58A H 0.093345 0.705987 0.092943 0.057 Uiso 1 1 calc R
H58B H 0.101265 0.782553 0.154476 0.057 Uiso 1 1 calc R
C59 C 0.05857(8) 0.7969(2) 0.0969(2) 0.0624(10) Uani 1 1 d .
H59A H 0.066555 0.828370 0.049577 0.094 Uiso 1 1 calc GR
H59B H 0.050541 0.836631 0.137867 0.094 Uiso 1 1 calc GR
H59C H 0.041814 0.759129 0.079016 0.094 Uiso 1 1 calc GR

loop_
_atom_site_aniso_label
_atom_site_aniso_U_11
_atom_site_aniso_U_22
_atom_site_aniso_U_33
_atom_site_aniso_U_23
_atom_site_aniso_U_13
_atom_site_aniso_U_12
Cl1 0.0861(8) 0.0792(7) 0.0829(7) 0.0038(6) 0.0220(6) -0.0023(6)
Cl2 0.0902(8) 0.0881(8) 0.0882(8) 0.0167(6) -0.0005(6) -0.0104(6)
C1 0.094(4) 0.130(5) 0.126(5) 0.035(4) -0.005(3) -0.022(4)
C2 0.065(3) 0.144(5) 0.144(5) 0.063(5) 0.012(3) 0.016(3)
C3 0.087(4) 0.169(7) 0.181(7) 0.098(6) 0.037(4) 0.036(4)
C4 0.090(5) 0.244(9) 0.239(9) 0.141(8) 0.010(5) 0.020(5)
O1 0.0312(10) 0.0489(12) 0.0398(10) 0.0099(9) 0.0032(8) 0.0046(9)
O2 0.0378(11) 0.0471(12) 0.0552(13) 0.0166(10) 0.0055(9) 0.0084(9)
O3 0.0442(12) 0.0392(11) 0.0396(11) 0.0017(9) -0.0069(9) -0.0062(9)
O4 0.0527(13) 0.0487(13) 0.0422(11) 0.0026(10) -0.0121(10) 0.0033(10)
O5 0.0455(12) 0.0457(12) 0.0441(11) 0.0026(9) 0.0044(9) 0.0009(10)
O6 0.118(2) 0.0593(16) 0.0414(13) 0.0184(11) 0.0115(13) 0.0244(15)
O7 0.0548(13) 0.0484(13) 0.0406(11) 0.0104(9) -0.0078(9) -0.0105(10)
O8 0.0554(14) 0.0511(13) 0.0410(11) 0.0085(10) 0.0027(10) -0.0075(10)
O9 0.0623(14) 0.0413(12) 0.0459(12) 0.0077(9) 0.0112(10) 0.0039(10)
O10 0.0520(13) 0.0421(11) 0.0378(11) 0.0074(9) 0.0026(9) -0.0015(10)
C5 0.0301(14) 0.0356(15) 0.0338(14) -0.0023(11) -0.0033(11) 0.0013(12)
C6 0.0296(14) 0.0374(15) 0.0316(13) -0.0038(11) -0.0017(11) -0.0029(12)
C7 0.0367(15) 0.0364(15) 0.0375(15) 0.0010(12) 0.0019(12) -0.0051(12)
C8 0.0333(15) 0.0342(15) 0.0372(14) -0.0008(12) -0.0016(11) 0.0024(12)
C9 0.050(2) 0.057(2) 0.056(2) 0.0192(16) 0.0031(15) 0.0032(16)
C10 0.055(2) 0.061(2) 0.074(2) 0.0308(19) -0.0053(18) 0.0000(18)
C11 0.0305(14) 0.0347(14) 0.0338(14) -0.0064(11) -0.0008(11) 0.0010(12)
C12 0.0318(14) 0.0372(15) 0.0322(14) -0.0010(11) 0.0007(11) -0.0033(12)
C13 0.0326(15) 0.0373(15) 0.0375(14) -0.0048(12) 0.0034(12) 0.0030(12)
C14 0.0256(14) 0.0376(15) 0.0387(14) -0.0059(12) 0.0022(11) 0.0048(11)
C15 0.0270(14) 0.0424(16) 0.0345(14) -0.0016(12) -0.0010(11) 0.0042(12)
C16 0.0392(17) 0.0390(16) 0.0447(16) 0.0023(13) -0.0057(13) -0.0035(13)
C17 0.0468(18) 0.0452(18) 0.0466(17) 0.0051(14) -0.0070(14) -0.0038(14)
C18 0.0322(15) 0.0366(15) 0.0455(16) -0.0024(13) -0.0032(12) 0.0016(12)
C19 0.0274(14) 0.0444(17) 0.0405(15) -0.0045(13) -0.0041(12) 0.0058(12)
C20 0.0298(14) 0.0445(16) 0.0372(15) -0.0025(12) -0.0030(12) 0.0074(13)
C21 0.0402(17) 0.0499(19) 0.0463(17) 0.0030(14) -0.0045(13) 0.0032(14)
C22 0.0434(18) 0.064(2) 0.0438(17) 0.0070(15) -0.0007(14) 0.0079(16)
C23 0.0308(15) 0.0373(15) 0.0397(15) 0.0003(12) 0.0025(11) 0.0038(12)
C24 0.0357(16) 0.0473(18) 0.0470(17) -0.0063(14) -0.0124(13) 0.0028(13)
C25 0.0376(16) 0.0426(16) 0.0409(16) -0.0060(13) -0.0128(12) -0.0002(13)
C26 0.0391(16) 0.0402(16) 0.0343(14) -0.0018(12) -0.0066(12) -0.0072(13)
C27 0.0446(17) 0.0431(17) 0.0465(17) 0.0045(14) 0.0008(13) 0.0004(14)
C28 0.051(2) 0.062(2) 0.0428(17) 0.0053(15) 0.0022(14) -0.0102(16)
C29 0.0369(16) 0.0348(15) 0.0376(15) -0.0010(12) -0.0074(12) -0.0027(12)
C30 0.0435(17) 0.0410(16) 0.0321(14) -0.0032(12) -0.0073(12) -0.0026(13)
C31 0.062(2) 0.0475(18) 0.0328(15) 0.0000(13) -0.0062(14) 0.0061(16)
C32 0.160(6) 0.096(4) 0.064(3) 0.008(3) -0.001(3) 0.010(4)
C33 0.099(4) 0.181(7) 0.121(5) -0.008(5) -0.036(4) 0.010(4)
C34 0.058(2) 0.0462(18) 0.0400(16) 0.0017(14) -0.0133(14) 0.0099(15)
C35 0.0495(18) 0.0433(16) 0.0296(14) -0.0024(12) -0.0008(12) -0.0030(14)
C36 0.0466(17) 0.0380(15) 0.0292(14) -0.0042(12) 0.0002(12) 0.0015(13)
C37 0.0468(17) 0.0363(15) 0.0358(15) -0.0012(12) 0.0030(12) 0.0013(13)
C38 0.075(2) 0.0504(19) 0.0359(16) 0.0020(14) -0.0037(15) -0.0131(17)
C39 0.059(2) 0.052(2) 0.0493(18) 0.0128(15) -0.0080(16) -0.0066(16)
C40 0.0438(17) 0.0399(16) 0.0364(15) 0.0008(12) -0.0004(12) 0.0038(13)
C41 0.0426(17) 0.0380(15) 0.0344(14) -0.0058(12) 0.0055(12) 0.0051(13)
C42 0.0463(17) 0.0365(15) 0.0341(15) -0.0015(12) 0.0072(12) 0.0002(13)
C43 0.058(2) 0.055(2) 0.0527(19) 0.0178(16) 0.0012(16) 0.0014(17)
C44 0.067(3) 0.077(3) 0.074(3) 0.035(2) -0.002(2) -0.007(2)
C45 0.0505(18) 0.0420(16) 0.0301(14) -0.0006(12) 0.0015(12) 0.0056(14)
C46 0.0409(17) 0.0454(17) 0.0423(16) 0.0004(13) 0.0079(13) 0.0039(14)
C47 0.0273(14) 0.0451(17) 0.0392(15) 0.0010(13) 0.0048(11) 0.0000(12)
C48 0.0303(15) 0.0414(16) 0.0433(16) 0.0071(13) 0.0018(12) -0.0011(12)
C49 0.080(3) 0.058(2) 0.068(2) 0.0226(19) 0.021(2) 0.016(2)
C50 0.087(3) 0.060(2) 0.070(2) 0.021(2) -0.003(2) 0.000(2)
C51 0.0315(15) 0.0443(16) 0.0328(14) 0.0048(12) 0.0015(11) -0.0007(12)
C52 0.0221(13) 0.0442(16) 0.0369(14) 0.0016(12) 0.0003(11) -0.0031(12)
C53 0.0280(14) 0.0399(16) 0.0397(15) 0.0063(12) 0.0014(11) -0.0035(12)
C54 0.0484(19) 0.057(2) 0.0405(16) 0.0132(15) 0.0006(14) -0.0031(15)
C55 0.048(2) 0.056(2) 0.058(2) 0.0203(16) 0.0031(15) 0.0010(16)
C56 0.0354(15) 0.0447(17) 0.0345(15) 0.0025(12) 0.0045(12) -0.0008(13)
C57 0.0279(14) 0.0453(16) 0.0360(14) 0.0011(12) -0.0022(11) -0.0054(12)
C58 0.0384(17) 0.0522(19) 0.0512(18) 0.0145(15) 0.0052(14) 0.0003(14)
C59 0.051(2) 0.068(2) 0.069(2) 0.0312(19) 0.0061(17) 0.0118(18)

loop_
_atom_type_symbol
_atom_type_description
_atom_type_scat_dispersion_real
_atom_type_scat_dispersion_imag
_atom_type_scat_source
C C 0.0148 0.0070 'International Tables Vol C Tables 4.2.6.8 and 6.1.1.4'
H H 0.0000 0.0000 'International Tables Vol C Tables 4.2.6.8 and 6.1.1.4'
Cl Cl 0.3294 0.5404 'International Tables Vol C Tables 4.2.6.8 and 6.1.1.4'
O O 0.0412 0.0250 'International Tables Vol C Tables 4.2.6.8 and 6.1.1.4'

loop_
_geom_angle_atom_site_label_1
_geom_angle_atom_site_label_2
_geom_angle_atom_site_label_3
_geom_angle
Cl1 C1 H1A 108.1
Cl1 C1 H1B 108.1
H1A C1 H1B 107.3
C2 C1 Cl1 116.8(4)
C2 C1 H1A 108.1
C2 C1 H1B 108.1
C1 C2 H2 106.6
C3 C2 C1 146.8(6)
C3 C2 H2 106.6
C2 C3 H3 107.3
C2 C3 C4 145.4(7)
C4 C3 H3 107.3
Cl2 C4 H4A 108.4
Cl2 C4 H4B 108.4
C3 C4 Cl2 115.4(5)
C3 C4 H4A 108.4
C3 C4 H4B 108.4
H4A C4 H4B 107.5
C5 O1 C58 119.0(2)
C8 O2 C9 117.9(2)
C15 O3 C16 117.3(2)
C20 O4 C21 118.5(2)
C26 O5 C27 117.8(2)
C31 O6 C32 120.8(3)
C37 O7 C38 117.1(2)
C42 O8 C43 117.9(2)
C48 O9 C49 117.0(2)
C53 O10 C54 117.9(2)
O1 C5 C6 115.1(2)
O1 C5 C12 124.2(2)
C12 C5 C6 120.7(2)
C5 C6 C57 121.0(2)
C7 C6 C5 117.8(2)
C7 C6 C57 121.2(2)
C6 C7 H7 119.2
C8 C7 C6 121.5(3)
C8 C7 H7 119.2
O2 C8 C7 123.6(2)
O2 C8 C11 115.7(2)
C7 C8 C11 120.7(2)
O2 C9 H9A 110.2
O2 C9 H9B 110.2
O2 C9 C10 107.4(3)
H9A C9 H9B 108.5
C10 C9 H9A 110.2
C10 C9 H9B 110.2
C9 C10 H10A 109.5
C9 C10 H10B 109.5
C9 C10 H10C 109.5
H10A C10 H10B 109.5
H10A C10 H10C 109.5
H10B C10 H10C 109.5
C8 C11 C13 121.3(2)
C12 C11 C8 118.1(2)
C12 C11 C13 120.7(2)
C5 C12 C11 121.2(3)
C5 C12 H12 119.4
C11 C12 H12 119.4
C11 C13 H13A 109.1
C11 C13 H13B 109.1
C11 C13 C14 112.5(2)
H13A C13 H13B 107.8
C14 C13 H13A 109.1
C14 C13 H13B 109.1
C15 C14 C13 120.6(2)
C23 C14 C13 121.1(3)
C23 C14 C15 118.3(3)
O3 C15 C14 116.3(2)
O3 C15 C18 123.8(3)
C18 C15 C14 119.9(3)
O3 C16 H16A 110.2
O3 C16 H16B 110.2
O3 C16 C17 107.4(2)
H16A C16 H16B 108.5
C17 C16 H16A 110.2
C17 C16 H16B 110.2
C16 C17 H17A 109.5
C16 C17 H17B 109.5
C16 C17 H17C 109.5
H17A C17 H17B 109.5
H17A C17 H17C 109.5
H17B C17 H17C 109.5
C15 C18 H18 119.1
C19 C18 C15 121.9(3)
C19 C18 H18 119.1
C18 C19 C20 117.9(3)
C18 C19 C24 120.4(3)
C20 C19 C24 121.6(3)
O4 C20 C19 115.4(2)
O4 C20 C23 124.3(3)
C23 C20 C19 120.3(3)
O4 C21 H21A 110.2
O4 C21 H21B 110.2
O4 C21 C22 107.7(3)
H21A C21 H21B 108.5
C22 C21 H21A 110.2
C22 C21 H21B 110.2
C21 C22 H22A 109.5
C21 C22 H22B 109.5
C21 C22 H22C 109.5
H22A C22 H22B 109.5
H22A C22 H22C 109.5
H22B C22 H22C 109.5
C14 C23 H23 119.2
C20 C23 C14 121.7(3)
C20 C23 H23 119.2
C19 C24 H24A 109.3
C19 C24 H24B 109.3
C19 C24 C25 111.6(2)
H24A C24 H24B 108.0
C25 C24 H24A 109.3
C25 C24 H24B 109.3
C26 C25 C24 120.9(3)
C34 C25 C24 121.1(3)
C34 C25 C26 117.9(3)
O5 C26 C25 115.9(3)
O5 C26 C29 124.1(3)
C29 C26 C25 120.0(3)
O5 C27 H27A 110.3
O5 C27 H27B 110.3
O5 C27 C28 107.2(3)
H27A C27 H27B 108.5
C28 C27 H27A 110.3
C28 C27 H27B 110.3
C27 C28 H28A 109.5
C27 C28 H28B 109.5
C27 C28 H28C 109.5
H28A C28 H28B 109.5
H28A C28 H28C 109.5
H28B C28 H28C 109.5
C26 C29 H29 119.1
C26 C29 C30 121.7(3)
C30 C29 H29 119.1
C29 C30 C31 118.4(3)
C29 C30 C35 120.2(3)
C31 C30 C35 121.5(3)
O6 C31 C30 115.9(3)
O6 C31 C34 124.2(3)
C34 C31 C30 119.9(3)
O6 C32 H32A 110.0
O6 C32 H32B 110.0
H32A C32 H32B 108.4
C33 C32 O6 108.5(5)
C33 C32 H32A 110.0
C33 C32 H32B 110.0
C32 C33 H33A 109.5
C32 C33 H33B 109.5
C32 C33 H33C 109.5
H33A C33 H33B 109.5
H33A C33 H33C 109.5
H33B C33 H33C 109.5
C25 C34 C31 122.1(3)
C25 C34 H34 119.0
C31 C34 H34 119.0
C30 C35 H35A 109.1
C30 C35 H35B 109.1
H35A C35 H35B 107.8
C36 C35 C30 112.4(2)
C36 C35 H35A 109.1
C36 C35 H35B 109.1
C37 C36 C35 121.5(3)
C45 C36 C35 120.7(3)
C45 C36 C37 117.7(3)
O7 C37 C36 116.7(3)
C40 C37 O7 123.0(3)
C40 C37 C36 120.3(3)
O7 C38 H38A 110.0
O7 C38 H38B 110.0
O7 C38 C39 108.2(3)
H38A C38 H38B 108.4
C39 C38 H38A 110.0
C39 C38 H38B 110.0
C38 C39 H39A 109.5
C38 C39 H39B 109.5
C38 C39 H39C 109.5
H39A C39 H39B 109.5
H39A C39 H39C 109.5
H39B C39 H39C 109.5
C37 C40 H40 119.1
C41 C40 C37 121.7(3)
C41 C40 H40 119.1
C40 C41 C42 118.1(3)
C40 C41 C46 120.3(3)
C42 C41 C46 121.6(3)
O8 C42 C41 115.9(3)
C45 C42 O8 123.9(3)
C45 C42 C41 120.2(3)
O8 C43 H43A 110.4
O8 C43 H43B 110.4
O8 C43 C44 106.7(3)
H43A C43 H43B 108.6
C44 C43 H43A 110.4
C44 C43 H43B 110.4
C43 C44 H44A 109.5
C43 C44 H44B 109.5
C43 C44 H44C 109.5
H44A C44 H44B 109.5
H44A C44 H44C 109.5
H44B C44 H44C 109.5
C36 C45 H45 119.0
C42 C45 C36 122.0(3)
C42 C45 H45 119.0
C41 C46 H46A 109.4
C41 C46 H46B 109.4
C41 C46 C47 111.3(2)
H46A C46 H46B 108.0
C47 C46 H46A 109.4
C47 C46 H46B 109.4
C48 C47 C46 121.5(3)
C56 C47 C46 119.9(2)
C56 C47 C48 118.4(3)
O9 C48 C47 116.7(3)
O9 C48 C51 123.1(3)
C51 C48 C47 120.1(3)
O9 C49 H49A 110.0
O9 C49 H49B 110.0
O9 C49 C50 108.4(3)
H49A C49 H49B 108.4
C50 C49 H49A 110.0
C50 C49 H49B 110.0
C49 C50 H50A 109.5
C49 C50 H50B 109.5
C49 C50 H50C 109.5
H50A C50 H50B 109.5
H50A C50 H50C 109.5
H50B C50 H50C 109.5
C48 C51 H51 119.2
C48 C51 C52 121.7(3)
C52 C51 H51 119.2
C51 C52 C53 117.9(3)
C51 C52 C57 121.0(2)
C53 C52 C57 121.1(3)
O10 C53 C52 115.4(2)
O10 C53 C56 124.0(2)
C56 C53 C52 120.6(3)
O10 C54 H54A 110.3
O10 C54 H54B 110.3
O10 C54 C55 107.0(3)
H54A C54 H54B 108.6
C55 C54 H54A 110.3
C55 C54 H54B 110.3
C54 C55 H55A 109.5
C54 C55 H55B 109.5
C54 C55 H55C 109.5
H55A C55 H55B 109.5
H55A C55 H55C 109.5
H55B C55 H55C 109.5
C47 C56 H56 119.4
C53 C56 C47 121.2(3)
C53 C56 H56 119.4
C6 C57 C52 111.7(2)
C6 C57 H57A 109.3
C6 C57 H57B 109.3
C52 C57 H57A 109.3
C52 C57 H57B 109.3
H57A C57 H57B 107.9
O1 C58 H58A 110.4
O1 C58 H58B 110.4
O1 C58 C59 106.6(2)
H58A C58 H58B 108.6
C59 C58 H58A 110.4
C59 C58 H58B 110.4
C58 C59 H59A 109.5
C58 C59 H59B 109.5
C58 C59 H59C 109.5
H59A C59 H59B 109.5
H59A C59 H59C 109.5
H59B C59 H59C 109.5

loop_
_geom_bond_atom_site_label_1
_geom_bond_atom_site_label_2
_geom_bond_distance
Cl1 C1 1.773(5)
Cl2 C4 1.718(7)
C1 H1A 0.9900
C1 H1B 0.9900
C1 C2 1.364(7)
C2 H2 0.9500
C2 C3 1.127(6)
C3 H3 0.9500
C3 C4 1.418(8)
C4 H4A 0.9900
C4 H4B 0.9900
O1 C5 1.382(3)
O1 C58 1.421(3)
O2 C8 1.385(3)
O2 C9 1.424(4)
O3 C15 1.381(3)
O3 C16 1.425(3)
O4 C20 1.385(3)
O4 C21 1.426(4)
O5 C26 1.381(3)
O5 C27 1.435(4)
O6 C31 1.376(4)
O6 C32 1.471(5)
O7 C37 1.391(3)
O7 C38 1.421(4)
O8 C42 1.383(3)
O8 C43 1.430(4)
O9 C48 1.386(3)
O9 C49 1.417(4)
O10 C53 1.380(3)
O10 C54 1.433(3)
C5 C6 1.401(4)
C5 C12 1.387(4)
C6 C7 1.389(4)
C6 C57 1.511(4)
C7 H7 0.9500
C7 C8 1.387(4)
C8 C11 1.395(4)
C9 H9A 0.9900
C9 H9B 0.9900
C9 C10 1.501(4)
C10 H10A 0.9800
C10 H10B 0.9800
C10 H10C 0.9800
C11 C12 1.392(4)
C11 C13 1.517(4)
C12 H12 0.9500
C13 H13A 0.9900
C13 H13B 0.9900
C13 C14 1.518(4)
C14 C15 1.395(4)
C14 C23 1.389(4)
C15 C18 1.393(4)
C16 H16A 0.9900
C16 H16B 0.9900
C16 C17 1.503(4)
C17 H17A 0.9800
C17 H17B 0.9800
C17 H17C 0.9800
C18 H18 0.9500
C18 C19 1.386(4)
C19 C20 1.398(4)
C19 C24 1.514(4)
C20 C23 1.386(4)
C21 H21A 0.9900
C21 H21B 0.9900
C21 C22 1.497(4)
C22 H22A 0.9800
C22 H22B 0.9800
C22 H22C 0.9800
C23 H23 0.9500
C24 H24A 0.9900
C24 H24B 0.9900
C24 C25 1.516(4)
C25 C26 1.404(4)
C25 C34 1.386(4)
C26 C29 1.386(4)
C27 H27A 0.9900
C27 H27B 0.9900
C27 C28 1.499(4)
C28 H28A 0.9800
C28 H28B 0.9800
C28 H28C 0.9800
C29 H29 0.9500
C29 C30 1.391(4)
C30 C31 1.393(4)
C30 C35 1.519(4)
C31 C34 1.390(4)
C32 H32A 0.9900
C32 H32B 0.9900
C32 C33 1.345(7)
C33 H33A 0.9800
C33 H33B 0.9800
C33 H33C 0.9800
C34 H34 0.9500
C35 H35A 0.9900
C35 H35B 0.9900
C35 C36 1.507(4)
C36 C37 1.396(4)
C36 C45 1.391(4)
C37 C40 1.391(4)
C38 H38A 0.9900
C38 H38B 0.9900
C38 C39 1.497(4)
C39 H39A 0.9800
C39 H39B 0.9800
C39 H39C 0.9800
C40 H40 0.9500
C40 C41 1.382(4)
C41 C42 1.397(4)
C41 C46 1.517(4)
C42 C45 1.383(4)
C43 H43A 0.9900
C43 H43B 0.9900
C43 C44 1.509(5)
C44 H44A 0.9800
C44 H44B 0.9800
C44 H44C 0.9800
C45 H45 0.9500
C46 H46A 0.9900
C46 H46B 0.9900
C46 C47 1.521(4)
C47 C48 1.395(4)
C47 C56 1.391(4)
C48 C51 1.386(4)
C49 H49A 0.9900
C49 H49B 0.9900
C49 C50 1.494(5)
C50 H50A 0.9800
C50 H50B 0.9800
C50 H50C 0.9800
C51 H51 0.9500
C51 C52 1.389(4)
C52 C53 1.399(4)
C52 C57 1.513(4)
C53 C56 1.383(4)
C54 H54A 0.9900
C54 H54B 0.9900
C54 C55 1.504(4)
C55 H55A 0.9800
C55 H55B 0.9800
C55 H55C 0.9800
C56 H56 0.9500
C57 H57A 0.9900
C57 H57B 0.9900
C58 H58A 0.9900
C58 H58B 0.9900
C58 C59 1.511(4)
C59 H59A 0.9800
C59 H59B 0.9800
C59 H59C 0.9800
